data_2209249
loop_
_publ_author_name
'Ellis, Bobby D.'
'Macdonald, Charles L. B.'

_publ_section_title
;
 Redetermination of a cyclic triphosphenium hexachlorostannate salt at
 173 K
;
_journal_coeditor_code LH2065
_journal_issue 6
_journal_name_full 'Acta Crystallographica Section E'
_journal_page_first m1235
_journal_page_last m1236
_journal_paper_doi 10.1107/S1600536806016345
_journal_volume 62
_journal_year 2006
_chemical_formula_iupac '(C26 H24 P3)2 [Sn Cl6], 2C H2 Cl2'
_chemical_formula_moiety '2C26 H24 P3 +, Cl6  Sn 2-, 2C H2 Cl2'
_chemical_formula_sum 'C54 H52 Cl10 P6 Sn'
_chemical_formula_weight 1359.99
_chemical_melting_point 230
_chemical_name_common '[(dppe)P 1+]2 [SnCl6 2-] . 2 CH2Cl2'
_chemical_name_systematic
;
bis[1,1,3,3-tetraphenyl-1,3,2-triphospholenylium] hexachlorostannate
dichloromethane solvate
;
_space_group_IT_number 2
_symmetry_cell_setting triclinic
_symmetry_space_group_name_Hall '-P 1'
_symmetry_space_group_name_H-M 'P -1'
_atom_sites_solution_hydrogens geom
_atom_sites_solution_primary direct
_atom_sites_solution_secondary difmap
_cell_angle_alpha 68.7770(10)
_cell_angle_beta 79.7740(10)
_cell_angle_gamma 81.3320(10)
_cell_formula_units_Z 1
_cell_length_a 10.8589(4)
_cell_length_b 11.5303(5)
_cell_length_c 13.0841(5)
_cell_measurement_reflns_used 9881
_cell_measurement_temperature 173(2)
_cell_measurement_theta_max 27.53
_cell_measurement_theta_min 2.38
_cell_volume 1496.16(10)
_computing_cell_refinement 'SAINT-Plus (Bruker, 1997)'
_computing_data_collection 'SMART (Bruker, 1997)'
_computing_data_reduction SAINT-Plus
_computing_molecular_graphics 'SHELXTL (Bruker, 1997)'
_computing_publication_material 'SHELXTL, PLATON (Spek, 2003) and WinGX (Farrugia, 1999)'
_computing_structure_refinement 'SHELXL97 (Sheldrick, 1997)'
_computing_structure_solution 'SHELXS97 (Sheldrick, 1997)'
_diffrn_ambient_temperature 173(2)
_diffrn_measured_fraction_theta_full 0.973
_diffrn_measured_fraction_theta_max 0.973
_diffrn_measurement_device_type 'Bruker APEX-CCD'
_diffrn_measurement_method '\f and \w'
_diffrn_radiation_monochromator graphite
_diffrn_radiation_source 'fine-focus sealed tube'
_diffrn_radiation_type MoK\a
_diffrn_radiation_wavelength 0.71073
_diffrn_reflns_av_R_equivalents 0.0331
_diffrn_reflns_av_sigmaI/netI 0.0555
_diffrn_reflns_limit_h_max 14
_diffrn_reflns_limit_h_min -14
_diffrn_reflns_limit_k_max 14
_diffrn_reflns_limit_k_min -14
_diffrn_reflns_limit_l_max 16
_diffrn_reflns_limit_l_min -16
_diffrn_reflns_number 13358
_diffrn_reflns_theta_full 27.50
_diffrn_reflns_theta_max 27.50
_diffrn_reflns_theta_min 2.06
_exptl_absorpt_coefficient_mu 1.070
_exptl_absorpt_correction_T_max 0.807
_exptl_absorpt_correction_T_min 0.612
_exptl_absorpt_correction_type multi-scan
_exptl_absorpt_process_details '(SADABS; Bruker, 2000)'
_exptl_crystal_colour colourless
_exptl_crystal_density_diffrn 1.509
_exptl_crystal_density_method 'not measured'
_exptl_crystal_description prism
_exptl_crystal_F_000 686
_exptl_crystal_size_max 0.2
_exptl_crystal_size_mid 0.2
_exptl_crystal_size_min 0.2
_refine_diff_density_max 0.987
_refine_diff_density_min -1.299
_refine_ls_extinction_method none
_refine_ls_goodness_of_fit_ref 1.234
_refine_ls_hydrogen_treatment constr
_refine_ls_matrix_type full
_refine_ls_number_parameters 322
_refine_ls_number_reflns 6663
_refine_ls_number_restraints 0
_refine_ls_restrained_S_all 1.234
_refine_ls_R_factor_all 0.0624
_refine_ls_R_factor_gt 0.0539
_refine_ls_shift/su_max 0.000
_refine_ls_shift/su_mean 0.000
_refine_ls_structure_factor_coef Fsqd
_refine_ls_weighting_details 'calc w=1/[\s^2^(Fo^2^)+2.7128P] where P=(Fo^2^+2Fc^2^)/3'
_refine_ls_weighting_scheme calc
_refine_ls_wR_factor_gt 0.1015
_refine_ls_wR_factor_ref 0.1121
_reflns_number_gt 5978
_reflns_number_total 6663
_reflns_threshold_expression I>2\s(I)
_cod_data_source_file lh2065.cif
_cod_data_source_block I
_cod_depositor_comments
;
The following automatic conversions were performed:
'_symmetry_cell_setting' value 'Triclinic' changed to 'triclinic'
according to '/home/saulius/struct/CIF-dictionaries/cif_core.dic'
dictionary named 'cif_core.dic' version 2.4.1 from 2010-06-29.

Automatic conversion script
Id: cif_fix_enum 1527 2010-12-29 10:47:43Z saulius 

The following automatic conversions were performed:

'_symmetry_cell_setting' value 'Triclinic' changed to 'triclinic'
according to /home/saulius/struct/CIF-dictionaries/cif_core.dic
dictionary named 'cif_core.dic' version 2.4.1 from 2010-06-29.

Automatic conversion script
Id: cif_fix_values 1715 2011-07-08 13:25:40Z adriana 
;
_cod_database_code 2209249
_cod_database_fobs_code 2209249

loop_
_symmetry_equiv_pos_as_xyz
'x, y, z'
'-x, -y, -z'

loop_
_atom_site_type_symbol
_atom_site_label
_atom_site_fract_x
_atom_site_fract_y
_atom_site_fract_z
_atom_site_U_iso_or_equiv
_atom_site_adp_type
_atom_site_calc_flag
_atom_site_refinement_flags
_atom_site_occupancy
C C4 0.7732(4) 0.4236(4) 0.7364(3) 0.0325(9) Uani d . 1
H H4A 0.7581 0.4076 0.6705 0.039 Uiso calc R 1
H H4B 0.6924 0.4237 0.7854 0.039 Uiso calc R 1
C C5 0.8280(4) 0.5493(4) 0.7019(3) 0.0341(9) Uani d . 1
H H5A 0.7641 0.6192 0.6726 0.041 Uiso calc R 1
H H5B 0.9013 0.5545 0.6439 0.041 Uiso calc R 1
C C10 0.6085(6) 0.0732(5) 0.5760(5) 0.0682(17) Uani d . 1
H H10A 0.6089 0.0793 0.4985 0.082 Uiso calc R 1
H H10B 0.5910 0.1586 0.5793 0.082 Uiso calc R 1
C C111 0.7353(4) 0.5960(4) 0.9080(4) 0.0367(9) Uani d . 1
C C112 0.6409(5) 0.6846(5) 0.8590(4) 0.0487(12) Uani d . 1
H H112 0.6475 0.7228 0.7809 0.058 Uiso calc R 1
C C113 0.5373(5) 0.7160(5) 0.9261(5) 0.0629(16) Uani d . 1
H H113 0.4714 0.7744 0.8937 0.076 Uiso calc R 1
C C114 0.5298(6) 0.6626(6) 1.0395(5) 0.0667(18) Uani d . 1
H H114 0.4601 0.6871 1.0849 0.080 Uiso calc R 1
C C115 0.6214(6) 0.5751(6) 1.0875(5) 0.0659(17) Uani d . 1
H H115 0.6140 0.5374 1.1657 0.079 Uiso calc R 1
C C116 0.7248(5) 0.5413(5) 1.0224(4) 0.0495(12) Uani d . 1
H H116 0.7888 0.4807 1.0559 0.059 Uiso calc R 1
C C121 0.9780(4) 0.6792(4) 0.7876(3) 0.0305(8) Uani d . 1
C C122 0.9378(4) 0.7916(4) 0.8055(4) 0.0386(10) Uani d . 1
H H122 0.8553 0.8049 0.8407 0.046 Uiso calc R 1
C C123 1.0198(5) 0.8838(4) 0.7714(4) 0.0449(11) Uani d . 1
H H123 0.9930 0.9609 0.7832 0.054 Uiso calc R 1
C C124 1.1400(5) 0.8647(5) 0.7205(4) 0.0494(12) Uani d . 1
H H124 1.1950 0.9290 0.6967 0.059 Uiso calc R 1
C C125 1.1808(5) 0.7523(5) 0.7040(4) 0.0477(12) Uani d . 1
H H125 1.2640 0.7385 0.6702 0.057 Uiso calc R 1
C C126 1.0994(4) 0.6605(4) 0.7373(4) 0.0392(10) Uani d . 1
H H126 1.1268 0.5835 0.7256 0.047 Uiso calc R 1
C C311 0.9992(4) 0.2630(4) 0.7047(3) 0.0319(9) Uani d . 1
C C312 1.1275(4) 0.2647(4) 0.7027(4) 0.0417(10) Uani d . 1
H H312 1.1568 0.2905 0.7546 0.050 Uiso calc R 1
C C313 1.2123(4) 0.2288(4) 0.6251(4) 0.0458(11) Uani d . 1
H H313 1.2999 0.2285 0.6247 0.055 Uiso calc R 1
C C314 1.1705(5) 0.1935(4) 0.5488(4) 0.0471(12) Uani d . 1
H H314 1.2294 0.1685 0.4959 0.056 Uiso calc R 1
C C315 1.0437(5) 0.1940(4) 0.5484(4) 0.0449(11) Uani d . 1
H H315 1.0153 0.1703 0.4947 0.054 Uiso calc R 1
C C316 0.9578(4) 0.2289(4) 0.6257(4) 0.0396(10) Uani d . 1
H H316 0.8704 0.2296 0.6250 0.047 Uiso calc R 1
C C321 0.8097(4) 0.1671(4) 0.8940(4) 0.0343(9) Uani d . 1
C C322 0.8324(6) 0.1071(5) 1.0018(5) 0.0678(18) Uani d . 1
H H322 0.8876 0.1386 1.0321 0.081 Uiso calc R 1
C C323 0.7743(8) 0.0008(6) 1.0654(6) 0.094(3) Uani d . 1
H H323 0.7905 -0.0408 1.1396 0.113 Uiso calc R 1
C C324 0.6942(6) -0.0459(5) 1.0244(5) 0.0663(16) Uani d . 1
H H324 0.6550 -0.1192 1.0697 0.080 Uiso calc R 1
C C325 0.6706(5) 0.0129(5) 0.9179(5) 0.0543(13) Uani d . 1
H H325 0.6155 -0.0200 0.8887 0.065 Uiso calc R 1
C C326 0.7266(4) 0.1207(4) 0.8519(4) 0.0441(11) Uani d . 1
H H326 0.7084 0.1626 0.7783 0.053 Uiso calc R 1
P P1 0.87535(10) 0.55700(10) 0.82541(8) 0.0298(2) Uani d . 1
P P2 0.97116(12) 0.37999(11) 0.90384(10) 0.0390(3) Uani d . 1
P P3 0.88734(10) 0.30512(10) 0.80886(9) 0.0303(2) Uani d . 1
Cl Cl1 0.72393(10) 0.45236(12) 0.46420(9) 0.0436(3) Uani d . 1
Cl Cl2 0.49496(11) 0.32627(11) 0.67565(9) 0.0435(3) Uani d . 1
Cl Cl3 0.46915(10) 0.36116(11) 0.40496(9) 0.0391(2) Uani d . 1
Cl Cl4 0.75521(15) 0.00966(15) 0.61663(14) 0.0691(4) Uani d . 1
Cl Cl5 0.48949(17) -0.01870(19) 0.66136(16) 0.0897(6) Uani d . 1
Sn Sn1 0.5000 0.5000 0.5000 0.03227(11) Uani d S 1

loop_
_atom_site_aniso_label
_atom_site_aniso_U_11
_atom_site_aniso_U_22
_atom_site_aniso_U_33
_atom_site_aniso_U_12
_atom_site_aniso_U_13
_atom_site_aniso_U_23
C4 0.032(2) 0.035(2) 0.031(2) 0.0001(17) -0.0094(16) -0.0106(17)
C5 0.035(2) 0.035(2) 0.030(2) 0.0018(17) -0.0093(17) -0.0092(17)
C10 0.084(5) 0.055(3) 0.070(4) 0.004(3) -0.033(3) -0.020(3)
C111 0.038(2) 0.039(2) 0.035(2) -0.0116(18) 0.0014(17) -0.0149(19)
C112 0.041(3) 0.046(3) 0.050(3) 0.004(2) 0.000(2) -0.012(2)
C113 0.043(3) 0.056(3) 0.083(4) 0.000(2) 0.010(3) -0.025(3)
C114 0.065(4) 0.059(4) 0.072(4) -0.020(3) 0.034(3) -0.033(3)
C115 0.078(4) 0.068(4) 0.045(3) -0.009(3) 0.018(3) -0.024(3)
C116 0.054(3) 0.053(3) 0.039(3) -0.009(2) 0.003(2) -0.016(2)
C121 0.032(2) 0.031(2) 0.029(2) -0.0031(16) -0.0052(16) -0.0102(16)
C122 0.041(3) 0.032(2) 0.042(2) -0.0020(18) -0.0077(19) -0.0103(19)
C123 0.054(3) 0.030(2) 0.054(3) -0.005(2) -0.016(2) -0.013(2)
C124 0.047(3) 0.044(3) 0.054(3) -0.017(2) -0.008(2) -0.007(2)
C125 0.039(3) 0.045(3) 0.050(3) -0.010(2) 0.002(2) -0.008(2)
C126 0.040(3) 0.039(2) 0.038(2) -0.0019(19) -0.0001(18) -0.0164(19)
C311 0.036(2) 0.0252(19) 0.032(2) 0.0008(16) -0.0066(16) -0.0065(16)
C312 0.036(2) 0.041(2) 0.047(3) -0.0003(19) -0.0069(19) -0.014(2)
C313 0.034(2) 0.047(3) 0.050(3) -0.002(2) 0.001(2) -0.012(2)
C314 0.050(3) 0.038(2) 0.042(3) -0.001(2) 0.010(2) -0.009(2)
C315 0.054(3) 0.044(3) 0.037(2) -0.007(2) -0.004(2) -0.015(2)
C316 0.042(3) 0.039(2) 0.039(2) -0.0029(19) -0.0079(19) -0.015(2)
C321 0.032(2) 0.030(2) 0.041(2) -0.0039(17) -0.0016(17) -0.0124(18)
C322 0.092(5) 0.051(3) 0.053(3) -0.032(3) -0.036(3) 0.013(3)
C323 0.136(7) 0.069(4) 0.062(4) -0.049(4) -0.042(4) 0.024(3)
C324 0.072(4) 0.043(3) 0.073(4) -0.026(3) -0.003(3) -0.002(3)
C325 0.051(3) 0.053(3) 0.060(3) -0.024(2) 0.004(2) -0.020(3)
C326 0.044(3) 0.046(3) 0.044(3) -0.014(2) -0.009(2) -0.013(2)
P1 0.0332(6) 0.0288(5) 0.0271(5) -0.0031(4) -0.0053(4) -0.0086(4)
P2 0.0499(7) 0.0309(6) 0.0402(6) 0.0002(5) -0.0232(5) -0.0104(5)
P3 0.0324(6) 0.0280(5) 0.0309(5) -0.0034(4) -0.0085(4) -0.0084(4)
Cl1 0.0312(5) 0.0625(7) 0.0386(6) 0.0070(5) -0.0050(4) -0.0233(5)
Cl2 0.0503(7) 0.0477(6) 0.0307(5) -0.0045(5) -0.0118(5) -0.0083(5)
Cl3 0.0391(6) 0.0468(6) 0.0375(5) 0.0034(5) -0.0108(4) -0.0219(5)
Cl4 0.0712(10) 0.0722(10) 0.0785(10) 0.0010(8) -0.0232(8) -0.0402(8)
Cl5 0.0694(11) 0.1004(14) 0.0884(13) -0.0020(10) -0.0214(9) -0.0171(11)
Sn1 0.0299(2) 0.0412(2) 0.0269(2) 0.00391(16) -0.00710(15) -0.01438(17)

loop_
_atom_type_symbol
_atom_type_description
_atom_type_scat_dispersion_real
_atom_type_scat_dispersion_imag
_atom_type_scat_source
C C 0.0033 0.0016 'International Tables Vol C Tables 4.2.6.8 and 6.1.1.4'
H H 0.0000 0.0000 'International Tables Vol C Tables 4.2.6.8 and 6.1.1.4'
P P 0.1023 0.0942 'International Tables Vol C Tables 4.2.6.8 and 6.1.1.4'
Cl Cl 0.1484 0.1585 'International Tables Vol C Tables 4.2.6.8 and 6.1.1.4'
Sn Sn -0.6537 1.4246 'International Tables Vol C Tables 4.2.6.8 and 6.1.1.4'

loop_
_geom_angle_atom_site_label_1
_geom_angle_atom_site_label_2
_geom_angle_atom_site_label_3
_geom_angle_site_symmetry_1
_geom_angle_site_symmetry_3
_geom_angle
_geom_angle_publ_flag
C5 C4 P3 . . 106.8(3) yes
C5 C4 H4A . . 110.4 ?
P3 C4 H4A . . 110.4 ?
C5 C4 H4B . . 110.4 ?
P3 C4 H4B . . 110.4 ?
H4A C4 H4B . . 108.6 ?
C4 C5 P1 . . 106.4(3) yes
C4 C5 H5A . . 110.4 ?
P1 C5 H5A . . 110.4 ?
C4 C5 H5B . . 110.4 ?
P1 C5 H5B . . 110.4 ?
H5A C5 H5B . . 108.6 ?
Cl4 C10 Cl5 . . 111.3(3) ?
Cl4 C10 H10A . . 109.4 ?
Cl5 C10 H10A . . 109.4 ?
Cl4 C10 H10B . . 109.4 ?
Cl5 C10 H10B . . 109.4 ?
H10A C10 H10B . . 108.0 ?
C116 C111 C112 . . 119.9(4) ?
C116 C111 P1 . . 119.0(4) ?
C112 C111 P1 . . 121.0(3) ?
C113 C112 C111 . . 119.1(5) ?
C113 C112 H112 . . 120.5 ?
C111 C112 H112 . . 120.5 ?
C114 C113 C112 . . 120.2(6) ?
C114 C113 H113 . . 119.9 ?
C112 C113 H113 . . 119.9 ?
C115 C114 C113 . . 120.8(5) ?
C115 C114 H114 . . 119.6 ?
C113 C114 H114 . . 119.6 ?
C114 C115 C116 . . 120.0(5) ?
C114 C115 H115 . . 120.0 ?
C116 C115 H115 . . 120.0 ?
C115 C116 C111 . . 120.0(5) ?
C115 C116 H116 . . 120.0 ?
C111 C116 H116 . . 120.0 ?
C126 C121 C122 . . 119.7(4) ?
C126 C121 P1 . . 118.5(3) ?
C122 C121 P1 . . 121.8(3) ?
C123 C122 C121 . . 119.2(4) ?
C123 C122 H122 . . 120.4 ?
C121 C122 H122 . . 120.4 ?
C124 C123 C122 . . 120.6(4) ?
C124 C123 H123 . . 119.7 ?
C122 C123 H123 . . 119.7 ?
C123 C124 C125 . . 120.3(4) ?
C123 C124 H124 . . 119.9 ?
C125 C124 H124 . . 119.9 ?
C126 C125 C124 . . 119.3(5) ?
C126 C125 H125 . . 120.3 ?
C124 C125 H125 . . 120.3 ?
C125 C126 C121 . . 120.9(4) ?
C125 C126 H126 . . 119.6 ?
C121 C126 H126 . . 119.6 ?
C312 C311 C316 . . 119.3(4) ?
C312 C311 P3 . . 120.3(3) ?
C316 C311 P3 . . 120.4(3) ?
C313 C312 C311 . . 119.9(4) ?
C313 C312 H312 . . 120.0 ?
C311 C312 H312 . . 120.0 ?
C314 C313 C312 . . 120.3(5) ?
C314 C313 H313 . . 119.9 ?
C312 C313 H313 . . 119.9 ?
C313 C314 C315 . . 120.4(4) ?
C313 C314 H314 . . 119.8 ?
C315 C314 H314 . . 119.8 ?
C314 C315 C316 . . 120.1(5) ?
C314 C315 H315 . . 120.0 ?
C316 C315 H315 . . 120.0 ?
C315 C316 C311 . . 120.1(4) ?
C315 C316 H316 . . 120.0 ?
C311 C316 H316 . . 120.0 ?
C322 C321 C326 . . 119.4(4) ?
C322 C321 P3 . . 119.8(4) ?
C326 C321 P3 . . 120.8(3) ?
C321 C322 C323 . . 119.3(5) ?
C321 C322 H322 . . 120.3 ?
C323 C322 H322 . . 120.3 ?
C324 C323 C322 . . 121.6(6) ?
C324 C323 H323 . . 119.2 ?
C322 C323 H323 . . 119.2 ?
C323 C324 C325 . . 119.6(5) ?
C323 C324 H324 . . 120.2 ?
C325 C324 H324 . . 120.2 ?
C324 C325 C326 . . 120.3(5) ?
C324 C325 H325 . . 119.9 ?
C326 C325 H325 . . 119.9 ?
C325 C326 C321 . . 119.8(5) ?
C325 C326 H326 . . 120.1 ?
C321 C326 H326 . . 120.1 ?
C111 P1 C121 . . 108.44(19) yes
C111 P1 C5 . . 107.4(2) ?
C121 P1 C5 . . 109.73(19) ?
C111 P1 P2 . . 114.07(15) ?
C121 P1 P2 . . 110.55(14) ?
C5 P1 P2 . . 106.54(14) yes
P1 P2 P3 . . 88.56(6) yes
C4 P3 C321 . . 109.0(2) ?
C4 P3 C311 . . 106.83(19) ?
C321 P3 C311 . . 107.15(19) yes
C4 P3 P2 . . 108.29(14) yes
C321 P3 P2 . . 112.26(15) ?
C311 P3 P2 . . 113.09(15) ?
Cl1 Sn1 Cl1 2_666 . 180.0 ?
Cl1 Sn1 Cl2 2_666 . 90.39(4) ?
Cl1 Sn1 Cl2 . . 89.61(4) yes
Cl1 Sn1 Cl2 2_666 2_666 89.61(4) ?
Cl1 Sn1 Cl2 . 2_666 90.39(4) yes
Cl2 Sn1 Cl2 . 2_666 180.0 ?
Cl1 Sn1 Cl3 2_666 . 90.95(4) ?
Cl1 Sn1 Cl3 . . 89.05(4) yes
Cl2 Sn1 Cl3 . . 90.70(4) yes
Cl2 Sn1 Cl3 2_666 . 89.30(4) ?
Cl1 Sn1 Cl3 2_666 2_666 89.05(4) ?
Cl1 Sn1 Cl3 . 2_666 90.95(4) yes
Cl2 Sn1 Cl3 . 2_666 89.30(4) yes
Cl2 Sn1 Cl3 2_666 2_666 90.70(4) ?
Cl3 Sn1 Cl3 . 2_666 180.00(3) ?

loop_
_geom_bond_atom_site_label_1
_geom_bond_atom_site_label_2
_geom_bond_site_symmetry_2
_geom_bond_distance
_geom_bond_publ_flag
C4 C5 . 1.533(6) yes
C4 P3 . 1.809(4) yes
C4 H4A . 0.9900 ?
C4 H4B . 0.9900 ?
C5 P1 . 1.815(4) yes
C5 H5A . 0.9900 ?
C5 H5B . 0.9900 ?
C10 Cl4 . 1.739(6) ?
C10 Cl5 . 1.756(7) ?
C10 H10A . 0.9900 ?
C10 H10B . 0.9900 ?
C111 C116 . 1.390(6) ?
C111 C112 . 1.395(6) ?
C111 P1 . 1.801(4) yes
C112 C113 . 1.386(7) ?
C112 H112 . 0.9500 ?
C113 C114 . 1.378(8) ?
C113 H113 . 0.9500 ?
C114 C115 . 1.364(8) ?
C114 H114 . 0.9500 ?
C115 C116 . 1.381(7) ?
C115 H115 . 0.9500 ?
C116 H116 . 0.9500 ?
C121 C126 . 1.388(6) ?
C121 C122 . 1.392(6) ?
C121 P1 . 1.801(4) yes
C122 C123 . 1.387(6) ?
C122 H122 . 0.9500 ?
C123 C124 . 1.381(7) ?
C123 H123 . 0.9500 ?
C124 C125 . 1.385(7) ?
C124 H124 . 0.9500 ?
C125 C126 . 1.379(6) ?
C125 H125 . 0.9500 ?
C126 H126 . 0.9500 ?
C311 C312 . 1.392(6) ?
C311 C316 . 1.392(6) ?
C311 P3 . 1.812(4) yes
C312 C313 . 1.380(6) ?
C312 H312 . 0.9500 ?
C313 C314 . 1.371(7) ?
C313 H313 . 0.9500 ?
C314 C315 . 1.378(7) ?
C314 H314 . 0.9500 ?
C315 C316 . 1.378(6) ?
C315 H315 . 0.9500 ?
C316 H316 . 0.9500 ?
C321 C322 . 1.377(6) ?
C321 C326 . 1.392(6) ?
C321 P3 . 1.809(4) yes
C322 C323 . 1.379(7) ?
C322 H322 . 0.9500 ?
C323 C324 . 1.360(8) ?
C323 H323 . 0.9500 ?
C324 C325 . 1.363(8) ?
C324 H324 . 0.9500 ?
C325 C326 . 1.387(6) ?
C325 H325 . 0.9500 ?
C326 H326 . 0.9500 ?
P1 P2 . 2.1269(15) yes
P2 P3 . 2.1290(15) yes
Cl1 Sn1 . 2.4110(11) yes
Cl2 Sn1 . 2.4398(11) yes
Cl3 Sn1 . 2.4438(10) yes
Sn1 Cl1 2_666 2.4110(11) ?
Sn1 Cl2 2_666 2.4398(11) ?
Sn1 Cl3 2_666 2.4439(10) ?

loop_
_geom_hbond_atom_site_label_D
_geom_hbond_atom_site_label_H
_geom_hbond_atom_site_label_A
_geom_hbond_site_symmetry_A
_geom_hbond_distance_DH
_geom_hbond_distance_HA
_geom_hbond_distance_DA
_geom_hbond_angle_DHA
_geom_hbond_publ_flag
C4 H4A Cl1 . 0.99 2.64 3.585(4) 159 yes
C10 H10B Cl2 . 0.99 2.67 3.583(6) 154 yes
C313 H313 Cl2 1_655 0.95 2.82 3.663(5) 148 yes

loop_
_geom_torsion_atom_site_label_1
_geom_torsion_atom_site_label_2
_geom_torsion_atom_site_label_3
_geom_torsion_atom_site_label_4
_geom_torsion
_geom_torsion_publ_flag
P3 C4 C5 P1 -50.9(3) yes
C116 C111 C112 C113 -0.4(7) ?
P1 C111 C112 C113 -177.0(4) ?
C111 C112 C113 C114 1.7(8) ?
C112 C113 C114 C115 -2.4(9) ?
C113 C114 C115 C116 1.7(9) ?
C114 C115 C116 C111 -0.4(9) ?
C112 C111 C116 C115 -0.3(7) ?
P1 C111 C116 C115 176.4(4) ?
C126 C121 C122 C123 0.8(6) ?
P1 C121 C122 C123 -177.9(3) ?
C121 C122 C123 C124 -0.2(7) ?
C122 C123 C124 C125 -0.7(8) ?
C123 C124 C125 C126 1.1(8) ?
C124 C125 C126 C121 -0.5(7) ?
C122 C121 C126 C125 -0.5(7) ?
P1 C121 C126 C125 178.3(4) ?
C316 C311 C312 C313 -2.1(6) ?
P3 C311 C312 C313 178.0(3) ?
C311 C312 C313 C314 1.1(7) ?
C312 C313 C314 C315 0.3(7) ?
C313 C314 C315 C316 -0.7(7) ?
C314 C315 C316 C311 -0.3(7) ?
C312 C311 C316 C315 1.7(6) ?
P3 C311 C316 C315 -178.4(3) ?
C326 C321 C322 C323 1.2(9) ?
P3 C321 C322 C323 -178.9(6) ?
C321 C322 C323 C324 -0.4(12) ?
C322 C323 C324 C325 0.2(12) ?
C323 C324 C325 C326 -0.7(10) ?
C324 C325 C326 C321 1.5(8) ?
C322 C321 C326 C325 -1.7(8) ?
P3 C321 C326 C325 178.4(4) ?
C116 C111 P1 C121 -98.8(4) ?
C112 C111 P1 C121 77.8(4) ?
C116 C111 P1 C5 142.6(4) ?
C112 C111 P1 C5 -40.7(4) ?
C116 C111 P1 P2 24.8(4) ?
C112 C111 P1 P2 -158.5(3) ?
C126 C121 P1 C111 170.8(3) ?
C122 C121 P1 C111 -10.4(4) ?
C126 C121 P1 C5 -72.2(4) ?
C122 C121 P1 C5 106.6(4) ?
C126 C121 P1 P2 45.1(4) ?
C122 C121 P1 P2 -136.2(3) ?
C4 C5 P1 C111 -77.7(3) ?
C4 C5 P1 C121 164.6(3) ?
C4 C5 P1 P2 44.9(3) yes
C111 P1 P2 P3 100.33(16) ?
C121 P1 P2 P3 -137.16(14) ?
C5 P1 P2 P3 -17.98(16) yes
C5 C4 P3 C321 159.3(3) ?
C5 C4 P3 C311 -85.2(3) ?
C5 C4 P3 P2 36.9(3) yes
C322 C321 P3 C4 -134.1(4) ?
C326 C321 P3 C4 45.8(4) ?
C322 C321 P3 C311 110.6(4) ?
C326 C321 P3 C311 -69.5(4) ?
C322 C321 P3 P2 -14.1(5) ?
C326 C321 P3 P2 165.8(3) ?
C312 C311 P3 C4 127.7(3) ?
C316 C311 P3 C4 -52.1(4) ?
C312 C311 P3 C321 -115.5(4) ?
C316 C311 P3 C321 64.6(4) ?
C312 C311 P3 P2 8.7(4) ?
C316 C311 P3 P2 -171.2(3) ?
P1 P2 P3 C4 -7.71(16) yes
P1 P2 P3 C321 -128.13(15) ?
P1 P2 P3 C311 110.48(15) ?
